data_7034019
loop_
_publ_author_name
'Robinson, Thomas P.'
'Price, Richard D.'
'Davidson, Matthew G.'
'Fox, Mark A.'
'Johnson, Andrew L.'

_publ_section_title
;
 Why are the {Cu4N4} rings in copper(i) phosphinimide clusters
 [Cu{\m-N[double bond, length as m-dash]PR3}]4 (R = NMe3 or Ph) planar?
;
_journal_issue 12
_journal_name_full 'Dalton transactions (Cambridge, England : 2003)'
_journal_page_first 5611
_journal_page_last 5619
_journal_paper_doi 10.1039/c5dt00255a
_journal_volume 44
_journal_year 2015
_chemical_formula_sum 'C12 H36 Cu2 N8 P2'
_chemical_formula_weight 481.51
_chemical_name_systematic
;
 ?
;
_space_group_IT_number 14
_symmetry_cell_setting monoclinic
_symmetry_space_group_name_Hall '-P 2yn'
_symmetry_space_group_name_H-M 'P 1 21/n 1'
_atom_sites_solution_hydrogens geom
_atom_sites_solution_primary direct
_atom_sites_solution_secondary difmap
_audit_creation_method SHELXL-97
_audit_update_record
;
2013-08-12 deposited with the CCDC.
2015-02-12 downloaded from the CCDC.
;
_cell_angle_alpha 90.00
_cell_angle_beta 117.2400(10)
_cell_angle_gamma 90.00
_cell_formula_units_Z 4
_cell_length_a 13.23200(10)
_cell_length_b 13.9940(2)
_cell_length_c 13.3030(2)
_cell_measurement_reflns_used 4667
_cell_measurement_temperature 150(2)
_cell_measurement_theta_max 27.10
_cell_measurement_theta_min 8.18
_cell_volume 2190.11(5)
_computing_cell_refinement 'HKL Scalepack (Otwinowski & Minor 1997)'
_computing_data_collection 'Kappa CCD'
_computing_data_reduction 'Denzo and Scalepak (Otwinowski & Minor, 1997)'
_computing_molecular_graphics 'ORTEP 3 for Windows (Farrugia, 1997)'
_computing_publication_material 'SHELXL-97 (Sheldrick, 1997)'
_computing_structure_refinement 'SHELXL-97 (Sheldrick, 1997)'
_computing_structure_solution 'SHELXS-86 (Sheldrick, 1986)'
_diffrn_ambient_temperature 150(2)
_diffrn_measured_fraction_theta_full 0.969
_diffrn_measured_fraction_theta_max 0.969
_diffrn_measurement_device_type 'Bruker Kappa CCD Diffractometer'
_diffrn_measurement_method 'omega and phi scans'
_diffrn_radiation_monochromator graphite
_diffrn_radiation_source 'fine-focus sealed tube'
_diffrn_radiation_type MoK\a
_diffrn_radiation_wavelength 0.71073
_diffrn_reflns_av_R_equivalents 0.0475
_diffrn_reflns_av_sigmaI/netI 0.0303
_diffrn_reflns_limit_h_max 16
_diffrn_reflns_limit_h_min -16
_diffrn_reflns_limit_k_max 17
_diffrn_reflns_limit_k_min -17
_diffrn_reflns_limit_l_max 17
_diffrn_reflns_limit_l_min -17
_diffrn_reflns_number 17527
_diffrn_reflns_theta_full 27.10
_diffrn_reflns_theta_max 27.10
_diffrn_reflns_theta_min 8.18
_diffrn_standards_decay_% 0
_diffrn_standards_interval_count 0
_diffrn_standards_interval_time 0
_diffrn_standards_number 0
_exptl_absorpt_coefficient_mu 2.100
_exptl_absorpt_correction_T_max 0.7436
_exptl_absorpt_correction_T_min 0.4872
_exptl_absorpt_correction_type multi-scan
_exptl_absorpt_process_details 'SORTAV (Blessing, 1995)'
_exptl_crystal_colour colourless
_exptl_crystal_density_diffrn 1.460
_exptl_crystal_density_method 'not measured'
_exptl_crystal_description Rod
_exptl_crystal_F_000 1008
_exptl_crystal_size_max 0.40
_exptl_crystal_size_mid 0.20
_exptl_crystal_size_min 0.15
_refine_diff_density_max 0.702
_refine_diff_density_min -0.530
_refine_diff_density_rms 0.068
_refine_ls_extinction_method none
_refine_ls_goodness_of_fit_ref 1.064
_refine_ls_hydrogen_treatment constr
_refine_ls_matrix_type full
_refine_ls_number_parameters 229
_refine_ls_number_reflns 4667
_refine_ls_number_restraints 0
_refine_ls_restrained_S_all 1.064
_refine_ls_R_factor_all 0.0329
_refine_ls_R_factor_gt 0.0289
_refine_ls_shift/su_max 0.000
_refine_ls_shift/su_mean 0.000
_refine_ls_structure_factor_coef Fsqd
_refine_ls_weighting_details 'calc w=1/[\s^2^(Fo^2^)+(0.0388P)^2^+1.5769P] where P=(Fo^2^+2Fc^2^)/3'
_refine_ls_weighting_scheme calc
_refine_ls_wR_factor_gt 0.0760
_refine_ls_wR_factor_ref 0.0793
_reflns_number_gt 4242
_reflns_number_total 4667
_reflns_threshold_expression >2sigma(I)
_cod_data_source_file c5dt00255a1.cif
_cod_data_source_block 1
_cod_depositor_comments
;
The following automatic conversions were performed:

'_symmetry_cell_setting' value 'Monoclinic' changed to 'monoclinic'
according to
/usr/data/users/saulius/crontab/automatic-downloads/rss-feeds/RSC/lib/dictionaries/cif_core.dic
dictionary named 'cif_core.dic' version 2.4.2 from 2011-04-26.

'_exptl_absorpt_correction_type' value 'Multi-scan' changed to
'multi-scan' according to
/usr/data/users/saulius/crontab/automatic-downloads/rss-feeds/RSC/lib/dictionaries/cif_core.dic
dictionary named 'cif_core.dic' version 2.4.2 from 2011-04-26.

'_refine_ls_hydrogen_treatment' value 'Constr' changed to 'constr'
according to
/usr/data/users/saulius/crontab/automatic-downloads/rss-feeds/RSC/lib/dictionaries/cif_core.dic
dictionary named 'cif_core.dic' version 2.4.2 from 2011-04-26.

Automatic conversion script
Id: cif_fix_values 3008 2015-01-20 13:52:24Z robertas 

 Adding full bibliography for 7034019--7034020.cif.
;
_cod_original_sg_symbol_H-M P21/n
_cod_database_code 7034019

loop_
_symmetry_equiv_pos_as_xyz
'x, y, z'
'-x+1/2, y+1/2, -z+1/2'
'-x, -y, -z'
'x-1/2, -y-1/2, z-1/2'

loop_
_atom_site_label
_atom_site_type_symbol
_atom_site_fract_x
_atom_site_fract_y
_atom_site_fract_z
_atom_site_U_iso_or_equiv
_atom_site_adp_type
_atom_site_occupancy
_atom_site_symmetry_multiplicity
_atom_site_calc_flag
_atom_site_refinement_flags
Cu1 Cu -0.02488(2) 0.495085(16) 0.34370(2) 0.01971(8) Uani 1 1 d .
Cu2 Cu 0.14365(2) 0.444153(18) 0.55310(2) 0.02218(8) Uani 1 1 d .
P1 P 0.20261(4) 0.43275(3) 0.35499(4) 0.01883(11) Uani 1 1 d .
P2 P 0.23322(4) 0.38157(3) 0.79617(4) 0.01783(11) Uani 1 1 d .
N2 N 0.16969(15) 0.45607(12) 0.70211(14) 0.0227(3) Uani 1 1 d .
N2P2 N 0.24329(16) 0.41931(12) 0.92034(14) 0.0256(4) Uani 1 1 d .
N2P1 N 0.29146(19) 0.52483(15) 0.38546(19) 0.0363(5) Uani 1 1 d .
N1 N 0.11710(15) 0.43922(13) 0.40358(15) 0.0254(4) Uani 1 1 d .
N1P2 N 0.18065(15) 0.27158(12) 0.79189(15) 0.0252(4) Uani 1 1 d .
N3P2 N 0.36004(15) 0.35593(14) 0.80638(17) 0.0300(4) Uani 1 1 d .
N1P1 N 0.15048(17) 0.42945(14) 0.21384(15) 0.0285(4) Uani 1 1 d .
N3P1 N 0.27741(19) 0.33237(15) 0.3950(2) 0.0412(5) Uani 1 1 d .
C7 C 0.0726(2) 0.26708(18) 0.7972(2) 0.0375(5) Uani 1 1 d .
H7A H 0.0122 0.2947 0.7281 0.056 Uiso 1 1 calc R
H7B H 0.0790 0.3032 0.8629 0.056 Uiso 1 1 calc R
H7C H 0.0543 0.2003 0.8040 0.056 Uiso 1 1 calc R
C2 C 0.0839(3) 0.3459(3) 0.1571(3) 0.0564(8) Uani 1 1 d .
H2A H 0.0080 0.3512 0.1523 0.085 Uiso 1 1 calc R
H2B H 0.1216 0.2884 0.1999 0.085 Uiso 1 1 calc R
H2C H 0.0772 0.3417 0.0807 0.085 Uiso 1 1 calc R
C10 C 0.2551(2) 0.52160(16) 0.9431(2) 0.0350(5) Uani 1 1 d .
H10A H 0.2326 0.5366 1.0020 0.053 Uiso 1 1 calc R
H10B H 0.2063 0.5566 0.8739 0.053 Uiso 1 1 calc R
H10C H 0.3345 0.5405 0.9688 0.053 Uiso 1 1 calc R
C8 C 0.1804(3) 0.20695(18) 0.7054(2) 0.0465(7) Uani 1 1 d .
H8A H 0.1730 0.1409 0.7255 0.070 Uiso 1 1 calc R
H8B H 0.2518 0.2140 0.7006 0.070 Uiso 1 1 calc R
H8C H 0.1163 0.2226 0.6321 0.070 Uiso 1 1 calc R
C9 C 0.3066(3) 0.36361(19) 1.0232(2) 0.0417(6) Uani 1 1 d .
H9A H 0.3878 0.3782 1.0545 0.063 Uiso 1 1 calc R
H9B H 0.2944 0.2953 1.0054 0.063 Uiso 1 1 calc R
H9C H 0.2800 0.3799 1.0789 0.063 Uiso 1 1 calc R
C6 C 0.3646(3) 0.3083(2) 0.3611(3) 0.0595(9) Uani 1 1 d .
H6A H 0.4384 0.3032 0.4285 0.089 Uiso 1 1 calc R
H6B H 0.3682 0.3583 0.3114 0.089 Uiso 1 1 calc R
H6C H 0.3458 0.2471 0.3208 0.089 Uiso 1 1 calc R
C5 C 0.2639(3) 0.2631(2) 0.4647(3) 0.0583(9) Uani 1 1 d .
H5A H 0.2457 0.2013 0.4258 0.087 Uiso 1 1 calc R
H5B H 0.2019 0.2823 0.4815 0.087 Uiso 1 1 calc R
H5C H 0.3345 0.2576 0.5355 0.087 Uiso 1 1 calc R
C4 C 0.3662(3) 0.5430(2) 0.3340(3) 0.0539(8) Uani 1 1 d .
H4A H 0.3548 0.6085 0.3048 0.081 Uiso 1 1 calc R
H4B H 0.3486 0.4980 0.2717 0.081 Uiso 1 1 calc R
H4C H 0.4456 0.5348 0.3909 0.081 Uiso 1 1 calc R
C12 C 0.4168(2) 0.4195(2) 0.7627(3) 0.0421(6) Uani 1 1 d .
H12A H 0.4849 0.4460 0.8256 0.063 Uiso 1 1 calc R
H12B H 0.3652 0.4716 0.7206 0.063 Uiso 1 1 calc R
H12C H 0.4387 0.3839 0.7122 0.063 Uiso 1 1 calc R
C3 C 0.3042(3) 0.5935(2) 0.4700(3) 0.0557(8) Uani 1 1 d .
H3A H 0.3793 0.5861 0.5352 0.084 Uiso 1 1 calc R
H3B H 0.2451 0.5833 0.4939 0.084 Uiso 1 1 calc R
H3C H 0.2970 0.6580 0.4389 0.084 Uiso 1 1 calc R
C11 C 0.4332(2) 0.2786(2) 0.8754(3) 0.0530(8) Uani 1 1 d .
H11A H 0.4603 0.2412 0.8303 0.080 Uiso 1 1 calc R
H11B H 0.3900 0.2372 0.9012 0.080 Uiso 1 1 calc R
H11C H 0.4984 0.3057 0.9410 0.080 Uiso 1 1 calc R
C1 C 0.0961(3) 0.5175(2) 0.1543(2) 0.0488(7) Uani 1 1 d .
H1A H 0.0940 0.5180 0.0797 0.073 Uiso 1 1 calc R
H1B H 0.1395 0.5727 0.1981 0.073 Uiso 1 1 calc R
H1C H 0.0184 0.5207 0.1452 0.073 Uiso 1 1 calc R

loop_
_atom_site_aniso_label
_atom_site_aniso_U_11
_atom_site_aniso_U_22
_atom_site_aniso_U_33
_atom_site_aniso_U_23
_atom_site_aniso_U_13
_atom_site_aniso_U_12
Cu1 0.02066(14) 0.02262(13) 0.02031(13) 0.00389(8) 0.01322(10) 0.00553(9)
Cu2 0.02291(14) 0.02949(14) 0.01945(13) 0.00549(9) 0.01428(11) 0.00717(9)
P1 0.0215(2) 0.0205(2) 0.0197(2) 0.00166(17) 0.0140(2) 0.00370(18)
P2 0.0188(2) 0.0197(2) 0.0171(2) 0.00186(17) 0.01013(19) 0.00229(17)
N2 0.0229(8) 0.0281(8) 0.0211(8) 0.0063(7) 0.0134(7) 0.0070(7)
N2P2 0.0383(10) 0.0220(8) 0.0189(8) 0.0009(6) 0.0151(8) 0.0015(7)
N2P1 0.0412(11) 0.0349(10) 0.0454(12) -0.0153(9) 0.0307(10) -0.0139(9)
N1 0.0233(9) 0.0372(10) 0.0211(8) 0.0053(7) 0.0147(7) 0.0105(7)
N1P2 0.0306(9) 0.0219(8) 0.0271(9) -0.0001(7) 0.0167(8) -0.0010(7)
N3P2 0.0214(9) 0.0362(10) 0.0354(10) 0.0110(8) 0.0156(8) 0.0088(7)
N1P1 0.0327(10) 0.0368(10) 0.0214(8) -0.0033(7) 0.0172(8) -0.0003(8)
N3P1 0.0460(12) 0.0361(11) 0.0643(14) 0.0248(10) 0.0451(12) 0.0234(9)
C7 0.0347(12) 0.0365(12) 0.0458(14) 0.0063(10) 0.0223(11) -0.0080(10)
C2 0.0567(18) 0.070(2) 0.0471(16) -0.0324(15) 0.0280(15) -0.0236(15)
C10 0.0534(15) 0.0256(10) 0.0310(12) -0.0037(9) 0.0236(11) -0.0025(10)
C8 0.0743(19) 0.0305(12) 0.0453(15) -0.0132(11) 0.0364(15) -0.0128(12)
C9 0.0635(17) 0.0368(13) 0.0215(11) 0.0044(9) 0.0166(11) 0.0013(12)
C6 0.0661(19) 0.0444(15) 0.105(3) 0.0310(16) 0.071(2) 0.0312(14)
C5 0.081(2) 0.0400(14) 0.086(2) 0.0312(15) 0.066(2) 0.0303(15)
C4 0.0591(18) 0.0475(15) 0.081(2) -0.0147(14) 0.0540(18) -0.0205(13)
C12 0.0259(11) 0.0517(15) 0.0541(16) 0.0104(12) 0.0229(12) -0.0002(10)
C3 0.078(2) 0.0380(14) 0.069(2) -0.0256(14) 0.0493(18) -0.0201(14)
C11 0.0378(14) 0.0653(18) 0.0587(18) 0.0289(15) 0.0245(13) 0.0289(13)
C1 0.0525(17) 0.0682(18) 0.0315(13) 0.0233(13) 0.0243(13) 0.0195(14)

loop_
_atom_type_symbol
_atom_type_description
_atom_type_scat_dispersion_real
_atom_type_scat_dispersion_imag
_atom_type_scat_source
C C 0.0033 0.0016 'International Tables Vol C Tables 4.2.6.8 and 6.1.1.4'
H H 0.0000 0.0000 'International Tables Vol C Tables 4.2.6.8 and 6.1.1.4'
Cu Cu 0.3201 1.2651 'International Tables Vol C Tables 4.2.6.8 and 6.1.1.4'
N N 0.0061 0.0033 'International Tables Vol C Tables 4.2.6.8 and 6.1.1.4'
P P 0.1023 0.0942 'International Tables Vol C Tables 4.2.6.8 and 6.1.1.4'

loop_
_geom_angle_atom_site_label_1
_geom_angle_atom_site_label_2
_geom_angle_atom_site_label_3
_geom_angle
_geom_angle_site_symmetry_1
_geom_angle_site_symmetry_3
N1 Cu1 N2 172.91(8) . 3_566
N1 Cu1 Cu2 129.72(5) . 3_566
N2 Cu1 Cu2 44.37(5) 3_566 3_566
N1 Cu1 Cu2 42.20(5) . .
N2 Cu1 Cu2 131.71(5) 3_566 .
Cu2 Cu1 Cu2 87.518(10) 3_566 .
N1 Cu2 N2 176.98(8) . .
N1 Cu2 Cu1 134.38(5) . 3_566
N2 Cu2 Cu1 44.29(5) . 3_566
N1 Cu2 Cu1 41.90(5) . .
N2 Cu2 Cu1 136.59(5) . .
Cu1 Cu2 Cu1 92.482(10) 3_566 .
N1 P1 N3P1 111.09(9) . .
N1 P1 N2P1 115.13(10) . .
N3P1 P1 N2P1 109.03(12) . .
N1 P1 N1P1 117.77(10) . .
N3P1 P1 N1P1 102.40(11) . .
N2P1 P1 N1P1 100.17(10) . .
N2 P2 N3P2 111.50(9) . .
N2 P2 N1P2 121.78(10) . .
N3P2 P2 N1P2 101.08(9) . .
N2 P2 N2P2 110.63(9) . .
N3P2 P2 N2P2 111.42(10) . .
N1P2 P2 N2P2 99.59(9) . .
P2 N2 Cu1 127.65(10) . 3_566
P2 N2 Cu2 124.68(10) . .
Cu1 N2 Cu2 91.34(8) 3_566 .
C10 N2P2 C9 111.64(18) . .
C10 N2P2 P2 117.76(14) . .
C9 N2P2 P2 120.46(15) . .
C3 N2P1 C4 113.0(2) . .
C3 N2P1 P1 121.85(18) . .
C4 N2P1 P1 125.12(18) . .
P1 N1 Cu1 129.91(11) . .
P1 N1 Cu2 129.53(11) . .
Cu1 N1 Cu2 95.89(7) . .
C8 N1P2 C7 111.1(2) . .
C8 N1P2 P2 116.43(15) . .
C7 N1P2 P2 115.86(14) . .
C12 N3P2 C11 113.0(2) . .
C12 N3P2 P2 121.70(16) . .
C11 N3P2 P2 124.43(17) . .
C2 N1P1 C1 111.5(2) . .
C2 N1P1 P1 116.44(18) . .
C1 N1P1 P1 115.51(16) . .
C5 N3P1 C6 113.7(2) . .
C5 N3P1 P1 123.80(16) . .
C6 N3P1 P1 122.50(16) . .
N1P2 C7 H7A 109.5 . .
N1P2 C7 H7B 109.5 . .
H7A C7 H7B 109.5 . .
N1P2 C7 H7C 109.5 . .
H7A C7 H7C 109.5 . .
H7B C7 H7C 109.5 . .
N1P1 C2 H2A 109.5 . .
N1P1 C2 H2B 109.5 . .
H2A C2 H2B 109.5 . .
N1P1 C2 H2C 109.5 . .
H2A C2 H2C 109.5 . .
H2B C2 H2C 109.5 . .
N2P2 C10 H10A 109.5 . .
N2P2 C10 H10B 109.5 . .
H10A C10 H10B 109.5 . .
N2P2 C10 H10C 109.5 . .
H10A C10 H10C 109.5 . .
H10B C10 H10C 109.5 . .
N1P2 C8 H8A 109.5 . .
N1P2 C8 H8B 109.5 . .
H8A C8 H8B 109.5 . .
N1P2 C8 H8C 109.5 . .
H8A C8 H8C 109.5 . .
H8B C8 H8C 109.5 . .
N2P2 C9 H9A 109.5 . .
N2P2 C9 H9B 109.5 . .
H9A C9 H9B 109.5 . .
N2P2 C9 H9C 109.5 . .
H9A C9 H9C 109.5 . .
H9B C9 H9C 109.5 . .
N3P1 C6 H6A 109.5 . .
N3P1 C6 H6B 109.5 . .
H6A C6 H6B 109.5 . .
N3P1 C6 H6C 109.5 . .
H6A C6 H6C 109.5 . .
H6B C6 H6C 109.5 . .
N3P1 C5 H5A 109.5 . .
N3P1 C5 H5B 109.5 . .
H5A C5 H5B 109.5 . .
N3P1 C5 H5C 109.5 . .
H5A C5 H5C 109.5 . .
H5B C5 H5C 109.5 . .
N2P1 C4 H4A 109.5 . .
N2P1 C4 H4B 109.5 . .
H4A C4 H4B 109.5 . .
N2P1 C4 H4C 109.5 . .
H4A C4 H4C 109.5 . .
H4B C4 H4C 109.5 . .
N3P2 C12 H12A 109.5 . .
N3P2 C12 H12B 109.5 . .
H12A C12 H12B 109.5 . .
N3P2 C12 H12C 109.5 . .
H12A C12 H12C 109.5 . .
H12B C12 H12C 109.5 . .
N2P1 C3 H3A 109.5 . .
N2P1 C3 H3B 109.5 . .
H3A C3 H3B 109.5 . .
N2P1 C3 H3C 109.5 . .
H3A C3 H3C 109.5 . .
H3B C3 H3C 109.5 . .
N3P2 C11 H11A 109.5 . .
N3P2 C11 H11B 109.5 . .
H11A C11 H11B 109.5 . .
N3P2 C11 H11C 109.5 . .
H11A C11 H11C 109.5 . .
H11B C11 H11C 109.5 . .
N1P1 C1 H1A 109.5 . .
N1P1 C1 H1B 109.5 . .
H1A C1 H1B 109.5 . .
N1P1 C1 H1C 109.5 . .
H1A C1 H1C 109.5 . .
H1B C1 H1C 109.5 . .

loop_
_geom_bond_atom_site_label_1
_geom_bond_atom_site_label_2
_geom_bond_distance
_geom_bond_site_symmetry_2
Cu1 N1 1.8454(17) .
Cu1 N2 1.8550(17) 3_566
Cu1 Cu2 2.6556(3) 3_566
Cu1 Cu2 2.7484(3) .
Cu2 N1 1.8561(17) .
Cu2 N2 1.8576(17) .
Cu2 Cu1 2.6556(3) 3_566
P1 N1 1.5413(17) .
P1 N3P1 1.6594(19) .
P1 N2P1 1.665(2) .
P1 N1P1 1.6787(18) .
P2 N2 1.5480(17) .
P2 N3P2 1.6596(17) .
P2 N1P2 1.6793(17) .
P2 N2P2 1.6805(17) .
N2 Cu1 1.8550(17) 3_566
N2P2 C10 1.457(3) .
N2P2 C9 1.461(3) .
N2P1 C3 1.429(3) .
N2P1 C4 1.461(3) .
N1P2 C8 1.463(3) .
N1P2 C7 1.464(3) .
N3P2 C12 1.446(3) .
N3P2 C11 1.462(3) .
N1P1 C2 1.450(3) .
N1P1 C1 1.463(3) .
N3P1 C5 1.408(3) .
N3P1 C6 1.457(3) .
C7 H7A 0.9800 .
C7 H7B 0.9800 .
C7 H7C 0.9800 .
C2 H2A 0.9800 .
C2 H2B 0.9800 .
C2 H2C 0.9800 .
C10 H10A 0.9800 .
C10 H10B 0.9800 .
C10 H10C 0.9800 .
C8 H8A 0.9800 .
C8 H8B 0.9800 .
C8 H8C 0.9800 .
C9 H9A 0.9800 .
C9 H9B 0.9800 .
C9 H9C 0.9800 .
C6 H6A 0.9800 .
C6 H6B 0.9800 .
C6 H6C 0.9800 .
C5 H5A 0.9800 .
C5 H5B 0.9800 .
C5 H5C 0.9800 .
C4 H4A 0.9800 .
C4 H4B 0.9800 .
C4 H4C 0.9800 .
C12 H12A 0.9800 .
C12 H12B 0.9800 .
C12 H12C 0.9800 .
C3 H3A 0.9800 .
C3 H3B 0.9800 .
C3 H3C 0.9800 .
C11 H11A 0.9800 .
C11 H11B 0.9800 .
C11 H11C 0.9800 .
C1 H1A 0.9800 .
C1 H1B 0.9800 .
C1 H1C 0.9800 .
